data_7209141
loop_
_publ_author_name
'Sun, Di'
'Liu, Fu-Jing'
'Huang, Rong-Bin'
'Zheng, Lan-Sun'

_publ_section_title
;
 Structural diversity of Ag/3-nitrophthalate coordination polymers
 controlled by solvent and induction agent
;
_journal_issue 6
_journal_name_full CrystEngComm
_journal_page_first 1185
_journal_paper_doi 10.1039/c2ce26659h
_journal_volume 15
_journal_year 2013
_chemical_formula_moiety 'C8 H3 Ag N O6, H4 N, H2 O'
_chemical_formula_sum 'C8 H9 Ag N2 O7'
_chemical_formula_weight 353.04
_chemical_name_systematic
;
?
;
_space_group_crystal_system orthorhombic
_space_group_IT_number 61
_space_group_name_Hall '-P 2ac 2ab'
_space_group_name_H-M_alt 'P b c a'
_symmetry_space_group_name_Hall '-P 2ac 2ab'
_symmetry_space_group_name_H-M 'P b c a'
_atom_sites_solution_hydrogens geom
_atom_sites_solution_primary direct
_atom_sites_solution_secondary difmap
_audit_creation_method SHELXL-97
_cell_angle_alpha 90.00
_cell_angle_beta 90.00
_cell_angle_gamma 90.00
_cell_formula_units_Z 8
_cell_length_a 13.132(3)
_cell_length_b 6.9261(14)
_cell_length_c 24.512(5)
_cell_measurement_reflns_used 2354
_cell_measurement_temperature 173(2)
_cell_measurement_theta_max 45.21
_cell_measurement_theta_min 2.33
_cell_volume 2229.5(8)
_computing_structure_refinement 'SHELXL-97 (Sheldrick, 1997)'
_computing_structure_solution 'SHELXS-97 (Sheldrick, 1990)'
_diffrn_ambient_temperature 173(2)
_diffrn_measured_fraction_theta_full 0.993
_diffrn_measured_fraction_theta_max 0.993
_diffrn_radiation_monochromator graphite
_diffrn_radiation_source 'fine-focus sealed tube'
_diffrn_radiation_type MoK\a
_diffrn_radiation_wavelength 0.71073
_diffrn_reflns_av_R_equivalents 0.0659
_diffrn_reflns_av_sigmaI/netI 0.0622
_diffrn_reflns_limit_h_max 15
_diffrn_reflns_limit_h_min -11
_diffrn_reflns_limit_k_max 6
_diffrn_reflns_limit_k_min -8
_diffrn_reflns_limit_l_max 29
_diffrn_reflns_limit_l_min -29
_diffrn_reflns_number 8678
_diffrn_reflns_theta_full 24.99
_diffrn_reflns_theta_max 24.99
_diffrn_reflns_theta_min 3.32
_exptl_absorpt_coefficient_mu 1.839
_exptl_absorpt_correction_T_max 0.8375
_exptl_absorpt_correction_T_min 0.8375
_exptl_absorpt_correction_type multi-scan
_exptl_absorpt_process_details sadabs
_exptl_crystal_density_diffrn 2.104
_exptl_crystal_density_method 'not measured'
_exptl_crystal_F_000 1392
_exptl_crystal_size_max 0.10
_exptl_crystal_size_mid 0.10
_exptl_crystal_size_min 0.10
_refine_diff_density_max 0.656
_refine_diff_density_min -1.224
_refine_diff_density_rms 0.131
_refine_ls_extinction_method none
_refine_ls_goodness_of_fit_ref 1.048
_refine_ls_hydrogen_treatment constr
_refine_ls_matrix_type full
_refine_ls_number_parameters 163
_refine_ls_number_reflns 1954
_refine_ls_number_restraints 0
_refine_ls_restrained_S_all 1.048
_refine_ls_R_factor_all 0.0497
_refine_ls_R_factor_gt 0.0413
_refine_ls_shift/su_max 0.001
_refine_ls_shift/su_mean 0.000
_refine_ls_structure_factor_coef Fsqd
_refine_ls_weighting_details 'calc w=1/[\s^2^(Fo^2^)+(0.0376P)^2^+7.3978P] where P=(Fo^2^+2Fc^2^)/3'
_refine_ls_weighting_scheme calc
_refine_ls_wR_factor_gt 0.1026
_refine_ls_wR_factor_ref 0.1092
_reflns_number_gt 1654
_reflns_number_total 1954
_reflns_threshold_expression >2sigma(I)
_cod_data_source_file c2ce26659h.txt
_cod_data_source_block 3-42
_cod_database_code 7209141

loop_
_symmetry_equiv_pos_as_xyz
'x, y, z'
'-x+1/2, -y, z+1/2'
'-x, y+1/2, -z+1/2'
'x+1/2, -y+1/2, -z'
'-x, -y, -z'
'x-1/2, y, -z-1/2'
'x, -y-1/2, z-1/2'
'-x-1/2, y-1/2, z'

loop_
_atom_site_label
_atom_site_type_symbol
_atom_site_fract_x
_atom_site_fract_y
_atom_site_fract_z
_atom_site_U_iso_or_equiv
_atom_site_adp_type
_atom_site_occupancy
_atom_site_symmetry_multiplicity
_atom_site_calc_flag
_atom_site_refinement_flags
Ag1 Ag 0.74147(3) 0.52582(7) 0.237866(14) 0.0356(2) Uani 1 1 d .
C1 C 0.6280(4) 0.2190(6) 0.42182(19) 0.0222(10) Uani 1 1 d .
C2 C 0.5909(4) 0.2196(6) 0.47501(18) 0.0264(11) Uani 1 1 d .
H2A H 0.6353 0.1972 0.5049 0.032 Uiso 1 1 calc R
C3 C 0.4884(4) 0.2532(7) 0.48358(18) 0.0291(12) Uani 1 1 d .
H3A H 0.4620 0.2566 0.5196 0.035 Uiso 1 1 calc R
C4 C 0.4248(4) 0.2818(6) 0.43962(18) 0.0254(10) Uani 1 1 d .
H4A H 0.3545 0.3061 0.4456 0.030 Uiso 1 1 calc R
C5 C 0.4623(3) 0.2754(6) 0.38633(17) 0.0188(9) Uani 1 1 d .
C6 C 0.5653(3) 0.2429(6) 0.37633(18) 0.0187(9) Uani 1 1 d .
C7 C 0.3873(3) 0.2883(6) 0.33976(18) 0.0215(10) Uani 1 1 d .
C8 C 0.6068(3) 0.2379(6) 0.31883(18) 0.0201(10) Uani 1 1 d .
N1 N 0.7386(3) 0.1981(5) 0.41528(17) 0.0242(9) Uani 1 1 d .
N2 N 0.5120(3) 0.7628(5) 0.30973(15) 0.0241(9) Uani 1 1 d .
H2C H 0.5488 0.6631 0.3142 0.029 Uiso 1 1 d R
H2D H 0.4810 0.7523 0.2794 0.029 Uiso 1 1 d R
H2E H 0.5490 0.8635 0.3096 0.029 Uiso 1 1 d R
H2B H 0.4692 0.7720 0.3356 0.029 Uiso 1 1 d R
O1 O 0.3988(2) 0.1756(5) 0.30053(13) 0.0275(7) Uani 1 1 d .
O2 O 0.3163(2) 0.4127(5) 0.34443(12) 0.0261(7) Uani 1 1 d .
O1W O 0.3617(3) 0.7630(5) 0.39365(14) 0.0308(8) Uani 1 1 d .
H1WA H 0.3575 0.6487 0.3996 0.037 Uiso 1 1 d R
H1WB H 0.3112 0.8268 0.3896 0.037 Uiso 1 1 d R
O3 O 0.6031(2) 0.3908(4) 0.29147(12) 0.0232(7) Uani 1 1 d .
O4 O 0.6405(2) 0.0778(4) 0.30223(12) 0.0255(7) Uani 1 1 d .
O5 O 0.7781(3) 0.2695(5) 0.37476(16) 0.0342(9) Uani 1 1 d .
O6 O 0.7857(3) 0.1138(5) 0.45139(14) 0.0355(8) Uani 1 1 d .

loop_
_atom_site_aniso_label
_atom_site_aniso_U_11
_atom_site_aniso_U_22
_atom_site_aniso_U_33
_atom_site_aniso_U_23
_atom_site_aniso_U_13
_atom_site_aniso_U_12
Ag1 0.0185(3) 0.0658(4) 0.0225(3) 0.00630(18) -0.00091(14) 0.00391(17)
C1 0.015(2) 0.024(2) 0.028(2) -0.0001(19) -0.0010(19) 0.0014(18)
C2 0.032(3) 0.031(3) 0.017(2) 0.0015(19) -0.005(2) 0.002(2)
C3 0.031(3) 0.038(3) 0.019(2) 0.002(2) 0.004(2) 0.002(2)
C4 0.021(3) 0.030(2) 0.025(2) -0.002(2) 0.002(2) -0.0016(19)
C5 0.016(2) 0.022(2) 0.018(2) -0.0002(17) 0.0000(17) -0.0009(17)
C6 0.016(2) 0.019(2) 0.021(2) 0.0013(17) 0.0014(18) 0.0006(17)
C7 0.014(2) 0.027(2) 0.023(2) 0.003(2) 0.0002(18) -0.0047(18)
C8 0.013(2) 0.026(2) 0.021(2) 0.0022(19) -0.0008(18) -0.0026(18)
N1 0.021(2) 0.022(2) 0.030(2) -0.0041(18) -0.0039(17) 0.0031(16)
N2 0.021(2) 0.025(2) 0.0260(19) -0.0004(16) 0.0024(17) -0.0013(16)
O1 0.0196(18) 0.0344(18) 0.0285(17) -0.0113(15) -0.0026(13) -0.0017(14)
O2 0.0196(17) 0.0334(18) 0.0252(16) 0.0002(14) -0.0040(13) 0.0055(14)
O1W 0.024(2) 0.0356(19) 0.0326(19) 0.0023(15) 0.0005(15) 0.0042(14)
O3 0.0211(18) 0.0261(17) 0.0225(15) 0.0049(14) 0.0038(13) 0.0011(13)
O4 0.0263(19) 0.0199(16) 0.0303(17) -0.0018(14) 0.0096(14) 0.0035(14)
O5 0.024(2) 0.039(2) 0.040(2) 0.0055(16) 0.0050(17) -0.0013(15)
O6 0.030(2) 0.040(2) 0.0361(19) -0.0012(17) -0.0140(16) 0.0087(16)

loop_
_atom_type_symbol
_atom_type_description
_atom_type_scat_dispersion_real
_atom_type_scat_dispersion_imag
_atom_type_scat_source
C C 0.0033 0.0016 'International Tables Vol C Tables 4.2.6.8 and 6.1.1.4'
H H 0.0000 0.0000 'International Tables Vol C Tables 4.2.6.8 and 6.1.1.4'
N N 0.0061 0.0033 'International Tables Vol C Tables 4.2.6.8 and 6.1.1.4'
O O 0.0106 0.0060 'International Tables Vol C Tables 4.2.6.8 and 6.1.1.4'
Ag Ag -0.8971 1.1015 'International Tables Vol C Tables 4.2.6.8 and 6.1.1.4'

loop_
_geom_angle_atom_site_label_1
_geom_angle_atom_site_label_2
_geom_angle_atom_site_label_3
_geom_angle
_geom_angle_site_symmetry_1
_geom_angle_site_symmetry_3
O4 Ag1 O1 139.91(12) 8_765 3_655
O4 Ag1 O2 111.36(12) 8_765 6_656
O1 Ag1 O2 97.58(11) 3_655 6_656
O4 Ag1 O3 101.45(11) 8_765 .
O1 Ag1 O3 78.29(11) 3_655 .
O2 Ag1 O3 129.90(11) 6_656 .
C2 C1 C6 122.8(5) . .
C2 C1 N1 116.7(4) . .
C6 C1 N1 120.5(4) . .
C3 C2 C1 118.9(4) . .
C3 C2 H2A 120.5 . .
C1 C2 H2A 120.5 . .
C2 C3 C4 119.7(4) . .
C2 C3 H3A 120.1 . .
C4 C3 H3A 120.1 . .
C3 C4 C5 120.9(5) . .
C3 C4 H4A 119.5 . .
C5 C4 H4A 119.5 . .
C6 C5 C4 120.8(4) . .
C6 C5 C7 120.6(4) . .
C4 C5 C7 118.4(4) . .
C5 C6 C1 116.8(4) . .
C5 C6 C8 121.2(4) . .
C1 C6 C8 122.0(4) . .
O1 C7 O2 125.5(4) . .
O1 C7 C5 117.8(4) . .
O2 C7 C5 116.7(4) . .
O3 C8 O4 125.7(4) . .
O3 C8 C6 117.7(4) . .
O4 C8 C6 116.6(4) . .
O5 N1 O6 124.3(4) . .
O5 N1 C1 117.9(4) . .
O6 N1 C1 117.8(4) . .
H2C N2 H2D 108.4 . .
H2C N2 H2E 110.0 . .
H2D N2 H2E 110.0 . .
H2C N2 H2B 110.0 . .
H2D N2 H2B 110.0 . .
H2E N2 H2B 108.5 . .
C7 O1 Ag1 119.8(3) . 3_645
C7 O2 Ag1 116.7(3) . 6_556
H1WA O1W H1WB 120.4 . .
C8 O3 Ag1 125.8(3) . .
C8 O4 Ag1 127.6(3) . 8_755

loop_
_geom_bond_atom_site_label_1
_geom_bond_atom_site_label_2
_geom_bond_distance
_geom_bond_site_symmetry_2
Ag1 O4 2.241(3) 8_765
Ag1 O1 2.314(3) 3_655
Ag1 O2 2.377(3) 6_656
Ag1 O3 2.430(3) .
C1 C2 1.392(7) .
C1 C6 1.396(6) .
C1 N1 1.469(6) .
C2 C3 1.381(7) .
C2 H2A 0.9500 .
C3 C4 1.378(7) .
C3 H3A 0.9500 .
C4 C5 1.396(6) .
C4 H4A 0.9500 .
C5 C6 1.393(6) .
C5 C7 1.510(6) .
C6 C8 1.512(6) .
C7 O1 1.248(5) .
C7 O2 1.274(6) .
C8 O3 1.254(5) .
C8 O4 1.261(5) .
N1 O5 1.225(5) .
N1 O6 1.228(5) .
N2 H2C 0.8500 .
N2 H2D 0.8499 .
N2 H2E 0.8500 .
N2 H2B 0.8499 .
O1 Ag1 2.314(3) 3_645
O2 Ag1 2.377(3) 6_556
O1W H1WA 0.8069 .
O1W H1WB 0.8029 .
O4 Ag1 2.241(3) 8_755

loop_
_geom_hbond_atom_site_label_D
_geom_hbond_atom_site_label_H
_geom_hbond_atom_site_label_A
_geom_hbond_distance_DH
_geom_hbond_distance_HA
_geom_hbond_distance_DA
_geom_hbond_angle_DHA
_geom_hbond_site_symmetry_A
N2 H2C O3 0.85 2.09 2.875(5) 153.2 .
N2 H2E O4 0.85 1.92 2.764(5) 173.3 1_565
N2 H2D O3 0.85 2.27 3.037(5) 149.9 3_655
N2 H2B O1W 0.85 2.01 2.851(5) 173.1 .
O1W H1WB O2 0.80 2.09 2.828(5) 151.9 8_665
O1W H1WA O2 0.81 2.19 2.774(5) 129.7 .
